data_7048981
loop_
_publ_author_name
'Sha, Fanrui'
'Mitchell, Benjamin S.'
'Ye, Christopher Z.'
'Abelson, Chase S.'
'Reinheimer, Eric W.'
'LeMagueres, Pierre'
'Ferrara, Joseph D.'
'Takase, Michael K.'
'Johnson, Adam R.'

_publ_section_title
;
 Catalytic intramolecular hydroamination of aminoallenes using titanium
 complexes of chiral, tridentate, dianionic imine-diol ligands.
;
_journal_issue 26
_journal_name_full 'Dalton transactions (Cambridge, England : 2003)'
_journal_page_first 9603
_journal_page_last 9616
_journal_paper_doi 10.1039/c8dt05156a
_journal_volume 48
_journal_year 2019
_chemical_absolute_configuration ad
_chemical_formula_moiety 'C28 H24 F N O2'
_chemical_formula_sum 'C28 H24 F N O2'
_chemical_formula_weight 425.48
_space_group_crystal_system orthorhombic
_space_group_IT_number 19
_space_group_name_Hall 'P 2ac 2ab'
_space_group_name_H-M_alt 'P 21 21 21'
_symmetry_space_group_name_Hall 'P 2ac 2ab'
_symmetry_space_group_name_H-M 'P 21 21 21'
_atom_sites_solution_hydrogens mixed
_atom_sites_solution_primary dual
_audit_creation_date 2017-12-27
_audit_creation_method
;
Olex2 1.2
(compiled 2017.08.10 svn.r3458 for OlexSys, GUI svn.r5375)
;
_audit_update_record
;
2018-08-28 deposited with the CCDC.
2019-02-12 downloaded from the CCDC.
;
_cell_angle_alpha 90
_cell_angle_beta 90
_cell_angle_gamma 90
_cell_formula_units_Z 4
_cell_length_a 5.93196(5)
_cell_length_b 18.49475(19)
_cell_length_c 20.30007(19)
_cell_measurement_reflns_used 18874
_cell_measurement_temperature 99.99(10)
_cell_measurement_theta_max 77.2940
_cell_measurement_theta_min 4.3240
_cell_volume 2227.12(4)
_computing_cell_refinement 'CrysAlisPro 1.171.39.38b (Rigaku OD, 2017)'
_computing_data_collection 'CrysAlisPro 1.171.39.38b (Rigaku OD, 2017)'
_computing_data_reduction 'CrysAlisPro 1.171.39.38b (Rigaku OD, 2017)'
_computing_molecular_graphics 'Olex2 (Dolomanov et al., 2009)'
_computing_publication_material 'Olex2 (Dolomanov et al., 2009)'
_computing_structure_refinement 'ShelXL (Sheldrick, 2015)'
_computing_structure_solution 'ShelXT (Sheldrick, 2015)'
_diffrn_ambient_environment N~2~
_diffrn_ambient_temperature 99.99(10)
_diffrn_detector HyPix-6000HE
_diffrn_detector_type HyPix
_diffrn_measured_fraction_theta_full 0.985
_diffrn_measured_fraction_theta_max 1.000
_diffrn_measurement_details
;
List of Runs (angles in degrees, time in seconds):

  # Type    Start    End  Width  t~exp~   \w     \q     \k     \f   Frames
#--------------------------------------------------------------------------
  1  \w     84.00 177.00   0.50    1.06    --  105.75 137.00  91.00  186
  2  \w     92.00 177.00   0.50    1.06    --  105.75 125.00  60.00  170
  3  \w     33.00  65.00   0.50    1.06    --  105.75 -37.00 120.00   64
  4  \w     33.00  65.00   0.50    1.06    --  105.75 -37.00  90.00   64
  5  \w     34.00 120.00   0.50    1.06    --  105.75 -57.00  60.00  172
  6  \w     34.00 120.00   0.50    1.06    --  105.75 -57.00 -30.00  172
  7  \w    -23.00  60.00   0.50    0.26    --   49.15 -37.00-180.00  166
  8  \w   -121.00 -63.00   0.50    0.26    --  -49.15-137.00  28.00  116
  9  \w   -120.00 -66.00   0.50    0.26    --  -49.15-132.00-154.00  108
 10  \w   -120.00 -35.00   0.50    0.26    --  -49.15 -57.00   0.00  170
 11  \w   -156.00 -62.00   0.50    1.06    --  -84.25 -77.00 -30.00  188
 12  \w   -156.00-100.00   0.50    1.06    --  -84.25 -77.00 120.00  112
 13  \w     35.00 121.00   0.50    0.26    --   49.15  57.00 120.00  172
 14  \w     95.00 178.00   0.50    1.06    --  105.75  37.00  30.00  166
 15  \w     28.00 121.00   0.50    0.26    --   49.15  77.00-150.00  186
 16  \w     95.00 178.00   0.50    1.06    --  105.75  19.00-150.00  166
 17  \w     95.00 178.00   0.50    1.06    --  105.75  19.00 -90.00  166
;
_diffrn_measurement_device 'four-circle diffractometer'
_diffrn_measurement_device_type 'XtaLAB Synergy, Dualflex, HyPix'
_diffrn_measurement_method '\w scans'
_diffrn_orient_matrix_type 'CrysAlisPro convention (1999,Acta A55,543-557)'
_diffrn_orient_matrix_UB_11 -0.1283734000
_diffrn_orient_matrix_UB_12 -0.0358812000
_diffrn_orient_matrix_UB_13 0.0572662000
_diffrn_orient_matrix_UB_21 -0.2256724000
_diffrn_orient_matrix_UB_22 0.0220690000
_diffrn_orient_matrix_UB_23 -0.0317028000
_diffrn_orient_matrix_UB_31 -0.0050056000
_diffrn_orient_matrix_UB_32 -0.0718877000
_diffrn_orient_matrix_UB_33 -0.0383757000
_diffrn_radiation_monochromator mirror
_diffrn_radiation_probe x-ray
_diffrn_radiation_type CuK\a
_diffrn_radiation_wavelength 1.54184
_diffrn_reflns_av_R_equivalents 0.0337
_diffrn_reflns_av_unetI/netI 0.0221
_diffrn_reflns_Laue_measured_fraction_full 0.985
_diffrn_reflns_Laue_measured_fraction_max 1.000
_diffrn_reflns_limit_h_max 7
_diffrn_reflns_limit_h_min -7
_diffrn_reflns_limit_k_max 21
_diffrn_reflns_limit_k_min -22
_diffrn_reflns_limit_l_max 24
_diffrn_reflns_limit_l_min -24
_diffrn_reflns_number 20287
_diffrn_reflns_point_group_measured_fraction_full 0.984
_diffrn_reflns_point_group_measured_fraction_max 1.000
_diffrn_reflns_theta_full 67.684
_diffrn_reflns_theta_max 67.058
_diffrn_reflns_theta_min 4.356
_diffrn_source 'micro-focus sealed X-ray tube'
_diffrn_source_type 'PhotonJet (Cu) X-ray Source'
_diffrn_standards_decay_% 0
_diffrn_standards_interval_count 0
_diffrn_standards_interval_time 0
_diffrn_standards_number 0
_exptl_absorpt_coefficient_mu 0.685
_exptl_absorpt_correction_T_max 1.00000
_exptl_absorpt_correction_T_min 0.82423
_exptl_absorpt_correction_type multi-scan
_exptl_absorpt_process_details
;
CrysAlisPro 1.171.39.38b (Rigaku Oxford Diffraction, 2017)
Empirical absorption correction using spherical harmonics,
 implemented in SCALE3 ABSPACK scaling algorithm.
;
_exptl_crystal_colour 'clear light yellow'
_exptl_crystal_colour_lustre clear
_exptl_crystal_colour_modifier light
_exptl_crystal_colour_primary yellow
_exptl_crystal_density_diffrn 1.269
_exptl_crystal_description block
_exptl_crystal_F_000 896
_exptl_crystal_size_max 0.3
_exptl_crystal_size_mid 0.25
_exptl_crystal_size_min 0.2
_refine_diff_density_max 0.178
_refine_diff_density_min -0.133
_refine_diff_density_rms 0.031
_refine_ls_abs_structure_details
;
 Flack x determined using 1630 quotients [(I+)-(I-)]/[(I+)+(I-)]
 (Parsons, Flack and Wagner, Acta Cryst. B69 (2013) 249-259).
;
_refine_ls_abs_structure_Flack 0.06(4)
_refine_ls_extinction_coef 0.0024(3)
_refine_ls_extinction_expression Fc^*^=kFc[1+0.001xFc^2^\l^3^/sin(2\q)]^-1/4^
_refine_ls_extinction_method SHELXL
_refine_ls_goodness_of_fit_ref 1.069
_refine_ls_hydrogen_treatment mixed
_refine_ls_matrix_type full
_refine_ls_number_parameters 298
_refine_ls_number_reflns 3962
_refine_ls_number_restraints 0
_refine_ls_restrained_S_all 1.069
_refine_ls_R_factor_all 0.0244
_refine_ls_R_factor_gt 0.0240
_refine_ls_shift/su_max 0.000
_refine_ls_shift/su_mean 0.000
_refine_ls_structure_factor_coef Fsqd
_refine_ls_weighting_details 'w=1/[\s^2^(Fo^2^)+(0.0289P)^2^+0.3699P] where P=(Fo^2^+2Fc^2^)/3'
_refine_ls_weighting_scheme calc
_refine_ls_wR_factor_gt 0.0603
_refine_ls_wR_factor_ref 0.0605
_reflns_Friedel_coverage 0.717
_reflns_Friedel_fraction_full 0.983
_reflns_Friedel_fraction_max 1.000
_reflns_number_gt 3901
_reflns_number_total 3962
_reflns_threshold_expression 'I > 2\s(I)'
_cod_data_source_file c8dt05156a2.cif
_cod_data_source_block exp_850_harveymudd_2
_cod_depositor_comments 'Adding full bibliography for 7048978--7048982.cif.'
_cod_database_code 7048981
_shelxl_version_number 2014-3
_chemical_oxdiff_formula 'C28 H25 N1 O2 F'
_shelx_space_group_comment
;
The symmetry employed for this shelxl refinement is uniquely defined
by the following loop, which should always be used as a source of
symmetry information in preference to the above space-group names.
They are only intended as comments.
;
_diffrn_oxdiff_ac3_digest_frames
;
01657f4d68fddf9c0b4992ce2aa17a46b2025449fe8
;
_reflns_odcompleteness_completeness 99.87
_reflns_odcompleteness_iscentric 1
_reflns_odcompleteness_theta 66.97
_olex2_refinement_description
;
1. Fixed Uiso
 At 1.2 times of:
  All C(H) groups, All C(H,H) groups
2.a Ternary CH refined with riding coordinates:
 C2(H2A)
2.b Secondary CH2 refined with riding coordinates:
 C3(H3A,H3B)
2.c Aromatic/amide H refined with riding coordinates:
 C19(H19), C18(H18), C17(H17), C32(H32), C23(H23), C30(H30), C8(H8), C25(H25),
 C14(H14), C16(H16), C22(H22), C0AA(H0AA), C7(H7), C12(H12), C13(H13), C10(H10),
  C6(H6), C5(H5), C11(H11)
;
_olex2_exptl_crystal_mounting_method
;
150 mu Mitegen loop
;
_olex2_submission_special_instructions 'No special instructions were received'
_oxdiff_exptl_absorpt_empirical_details
;
Empirical correction (ABSPACK) includes:
- Absorption correction using spherical harmonics
- Frame scaling
;
_oxdiff_exptl_absorpt_empirical_full_max 1.424
_oxdiff_exptl_absorpt_empirical_full_min 0.722

loop_
_space_group_symop_operation_xyz
'x, y, z'
'-x+1/2, -y, z+1/2'
'-x, y+1/2, -z+1/2'
'x+1/2, -y+1/2, -z'

loop_
_atom_site_label
_atom_site_type_symbol
_atom_site_fract_x
_atom_site_fract_y
_atom_site_fract_z
_atom_site_U_iso_or_equiv
_atom_site_adp_type
_atom_site_occupancy
_atom_site_site_symmetry_order
_atom_site_calc_flag
_atom_site_refinement_flags_posn
F1 F 0.90678(18) 0.16637(5) 0.12583(5) 0.0311(3) Uani 1 1 d .
O1 O 0.23006(18) 0.48603(6) 0.35059(5) 0.0205(2) Uani 1 1 d .
O2 O 0.27415(19) 0.37391(6) 0.17833(5) 0.0237(3) Uani 1 1 d .
N1 N 0.5561(2) 0.43271(7) 0.25759(6) 0.0169(3) Uani 1 1 d .
C19 C 0.6995(2) 0.38358(8) 0.24430(7) 0.0169(3) Uani 1 1 d .
H19 H 0.8405 0.3846 0.2643 0.020 Uiso 1 1 calc R
C24 C 0.7526(3) 0.21976(8) 0.13882(7) 0.0218(3) Uani 1 1 d .
C15 C 0.5238(2) 0.52338(8) 0.42643(7) 0.0168(3) Uani 1 1 d .
C9 C 0.4871(2) 0.39584(8) 0.38833(7) 0.0178(3) Uani 1 1 d .
C21 C 0.4353(3) 0.32440(8) 0.16553(7) 0.0192(3) Uani 1 1 d .
C1 C 0.4625(2) 0.47490(8) 0.36794(7) 0.0168(3) Uani 1 1 d .
C18 C 0.7331(3) 0.55605(8) 0.43480(7) 0.0196(3) Uani 1 1 d .
H18 H 0.8435 0.5503 0.4027 0.023 Uiso 1 1 calc R
C17 C 0.7795(3) 0.59729(8) 0.49061(8) 0.0227(3) Uani 1 1 d .
H17 H 0.9197 0.6192 0.4953 0.027 Uiso 1 1 calc R
C4 C 0.7148(3) 0.57787(8) 0.21479(7) 0.0190(3) Uani 1 1 d .
C20 C 0.6456(3) 0.32568(8) 0.19809(7) 0.0172(3) Uani 1 1 d .
C32 C 0.3627(3) 0.53215(8) 0.47617(7) 0.0200(3) Uani 1 1 d .
H32 H 0.2224 0.5102 0.4718 0.024 Uiso 1 1 calc R
C23 C 0.5528(3) 0.21921(8) 0.10437(8) 0.0228(3) Uani 1 1 d .
H23 H 0.5257 0.1843 0.0724 0.027 Uiso 1 1 calc R
C30 C 0.6177(3) 0.60574(9) 0.53906(8) 0.0239(4) Uani 1 1 d .
H30 H 0.6486 0.6332 0.5763 0.029 Uiso 1 1 calc R
C8 C 0.6475(3) 0.55695(8) 0.15166(8) 0.0224(3) Uani 1 1 d .
H8 H 0.5101 0.5336 0.1458 0.027 Uiso 1 1 calc R
C25 C 0.8046(3) 0.27168(8) 0.18477(7) 0.0194(3) Uani 1 1 d .
H25 H 0.9424 0.2710 0.2066 0.023 Uiso 1 1 calc R
C14 C 0.6892(3) 0.37171(9) 0.41540(8) 0.0219(3) Uani 1 1 d .
H14 H 0.8051 0.4045 0.4232 0.026 Uiso 1 1 calc R
C16 C 0.4086(3) 0.57287(9) 0.53168(8) 0.0231(3) Uani 1 1 d .
H16 H 0.2993 0.5783 0.5642 0.028 Uiso 1 1 calc R
C2 C 0.6119(2) 0.48842(8) 0.30539(7) 0.0165(3) Uani 1 1 d .
H2A H 0.7715 0.4845 0.3174 0.020 Uiso 1 1 calc R
C22 C 0.3936(3) 0.27139(9) 0.11807(8) 0.0229(3) Uani 1 1 d .
H22 H 0.2572 0.2713 0.0955 0.027 Uiso 1 1 calc R
C0AA C 0.9217(3) 0.61248(9) 0.22201(8) 0.0244(3) Uani 1 1 d .
H0AA H 0.9691 0.6267 0.2637 0.029 Uiso 1 1 calc R
C3 C 0.5678(3) 0.56287(8) 0.27401(7) 0.0199(3) Uani 1 1 d .
H3A H 0.4109 0.5656 0.2608 0.024 Uiso 1 1 calc R
H3B H 0.5937 0.6001 0.3068 0.024 Uiso 1 1 calc R
C7 C 0.7846(3) 0.57077(9) 0.09767(8) 0.0268(4) Uani 1 1 d .
H7 H 0.7381 0.5568 0.0558 0.032 Uiso 1 1 calc R
C12 C 0.5483(3) 0.25013(9) 0.41943(9) 0.0298(4) Uani 1 1 d .
H12 H 0.5680 0.2016 0.4300 0.036 Uiso 1 1 calc R
C13 C 0.7194(3) 0.29925(9) 0.43085(8) 0.0264(4) Uani 1 1 d .
H13 H 0.8551 0.2837 0.4489 0.032 Uiso 1 1 calc R
C10 C 0.3160(3) 0.34590(9) 0.37683(9) 0.0267(4) Uani 1 1 d .
H10 H 0.1800 0.3611 0.3587 0.032 Uiso 1 1 calc R
C6 C 0.9903(3) 0.60527(9) 0.10572(8) 0.0282(4) Uani 1 1 d .
H6 H 1.0819 0.6143 0.0695 0.034 Uiso 1 1 calc R
C5 C 1.0581(3) 0.62609(9) 0.16794(9) 0.0286(4) Uani 1 1 d .
H5 H 1.1958 0.6493 0.1736 0.034 Uiso 1 1 calc R
C11 C 0.3475(3) 0.27364(10) 0.39225(10) 0.0338(4) Uani 1 1 d .
H11 H 0.2325 0.2406 0.3843 0.041 Uiso 1 1 calc R
H1 H 0.218(4) 0.5312(15) 0.3459(12) 0.052(7) Uiso 1 1 d .
H2 H 0.339(5) 0.4077(16) 0.2093(15) 0.074(9) Uiso 1 1 d .

loop_
_atom_site_aniso_label
_atom_site_aniso_U_11
_atom_site_aniso_U_22
_atom_site_aniso_U_33
_atom_site_aniso_U_23
_atom_site_aniso_U_13
_atom_site_aniso_U_12
F1 0.0381(6) 0.0252(5) 0.0299(5) -0.0097(4) -0.0023(4) 0.0115(4)
O1 0.0146(5) 0.0237(6) 0.0231(5) 0.0004(5) -0.0022(4) 0.0016(5)
O2 0.0209(5) 0.0249(6) 0.0252(5) -0.0049(5) -0.0052(5) 0.0044(5)
N1 0.0190(6) 0.0163(6) 0.0153(6) -0.0001(5) 0.0008(5) -0.0003(5)
C19 0.0170(7) 0.0185(7) 0.0153(7) 0.0014(6) -0.0003(6) 0.0001(6)
C24 0.0299(8) 0.0149(7) 0.0204(7) -0.0008(6) 0.0034(7) 0.0040(7)
C15 0.0199(7) 0.0140(7) 0.0164(7) 0.0010(6) -0.0013(6) 0.0038(6)
C9 0.0198(7) 0.0186(7) 0.0150(7) -0.0024(6) 0.0046(6) -0.0012(6)
C21 0.0213(7) 0.0178(7) 0.0185(7) 0.0015(6) -0.0001(6) -0.0015(6)
C1 0.0132(7) 0.0192(7) 0.0180(7) -0.0009(6) -0.0002(6) 0.0015(6)
C18 0.0200(7) 0.0191(7) 0.0196(7) -0.0009(6) 0.0007(6) 0.0021(6)
C17 0.0239(8) 0.0198(7) 0.0244(8) -0.0014(6) -0.0068(7) 0.0008(6)
C4 0.0231(8) 0.0131(7) 0.0208(7) 0.0008(6) 0.0007(6) 0.0039(6)
C20 0.0209(7) 0.0165(7) 0.0140(7) 0.0019(6) 0.0010(6) -0.0011(6)
C32 0.0207(8) 0.0187(7) 0.0207(7) 0.0025(6) 0.0007(6) 0.0026(6)
C23 0.0329(9) 0.0164(7) 0.0192(7) -0.0019(6) -0.0006(7) -0.0051(7)
C30 0.0349(9) 0.0197(8) 0.0170(7) -0.0030(6) -0.0064(7) 0.0069(7)
C8 0.0272(8) 0.0170(7) 0.0232(8) -0.0006(6) 0.0001(6) 0.0006(7)
C25 0.0214(8) 0.0198(8) 0.0170(7) 0.0008(6) -0.0014(6) 0.0008(6)
C14 0.0240(8) 0.0212(8) 0.0204(7) -0.0021(6) -0.0009(6) -0.0001(6)
C16 0.0287(8) 0.0231(8) 0.0175(7) 0.0007(6) 0.0033(6) 0.0087(7)
C2 0.0166(7) 0.0172(7) 0.0157(7) -0.0026(6) -0.0014(6) -0.0002(6)
C22 0.0251(8) 0.0216(8) 0.0220(8) -0.0005(6) -0.0047(7) -0.0041(7)
C0AA 0.0277(8) 0.0218(8) 0.0237(8) 0.0029(6) -0.0027(7) 0.0000(7)
C3 0.0226(7) 0.0182(7) 0.0188(7) -0.0006(6) 0.0009(6) 0.0023(6)
C7 0.0417(10) 0.0202(8) 0.0185(7) -0.0018(6) 0.0035(7) 0.0041(8)
C12 0.0392(10) 0.0175(8) 0.0326(9) 0.0030(7) 0.0131(8) 0.0018(8)
C13 0.0318(9) 0.0251(8) 0.0221(8) 0.0012(6) 0.0015(7) 0.0069(7)
C10 0.0211(8) 0.0261(9) 0.0330(9) -0.0014(7) 0.0019(7) -0.0029(7)
C6 0.0340(9) 0.0225(8) 0.0280(8) 0.0057(7) 0.0127(7) 0.0060(7)
C5 0.0234(8) 0.0264(9) 0.0359(9) 0.0087(7) 0.0021(7) 0.0009(7)
C11 0.0315(9) 0.0240(9) 0.0461(11) -0.0014(8) 0.0079(8) -0.0098(8)

loop_
_atom_type_symbol
_atom_type_description
_atom_type_scat_dispersion_real
_atom_type_scat_dispersion_imag
_atom_type_scat_source
C C 0.0181 0.0091 'International Tables Vol C Tables 4.2.6.8 and 6.1.1.4'
H H 0.0000 0.0000 'International Tables Vol C Tables 4.2.6.8 and 6.1.1.4'
F F 0.0727 0.0534 'International Tables Vol C Tables 4.2.6.8 and 6.1.1.4'
N N 0.0311 0.0180 'International Tables Vol C Tables 4.2.6.8 and 6.1.1.4'
O O 0.0492 0.0322 'International Tables Vol C Tables 4.2.6.8 and 6.1.1.4'

loop_
_geom_angle_atom_site_label_1
_geom_angle_atom_site_label_2
_geom_angle_atom_site_label_3
_geom_angle
C1 O1 H1 104.5(18)
C21 O2 H2 106.3(17)
C19 N1 C2 119.67(13)
N1 C19 H19 119.5
N1 C19 C20 120.91(13)
C20 C19 H19 119.5
F1 C24 C23 118.11(13)
F1 C24 C25 118.95(14)
C25 C24 C23 122.93(15)
C18 C15 C1 124.11(13)
C18 C15 C32 118.10(14)
C32 C15 C1 117.70(13)
C14 C9 C1 119.78(13)
C14 C9 C10 118.76(15)
C10 C9 C1 121.34(14)
O2 C21 C20 121.63(13)
O2 C21 C22 118.93(14)
C22 C21 C20 119.42(15)
O1 C1 C15 109.49(12)
O1 C1 C9 107.18(12)
O1 C1 C2 108.71(11)
C15 C1 C2 113.58(12)
C9 C1 C15 109.13(12)
C9 C1 C2 108.54(12)
C15 C18 H18 119.6
C15 C18 C17 120.90(14)
C17 C18 H18 119.6
C18 C17 H17 119.9
C30 C17 C18 120.20(15)
C30 C17 H17 119.9
C8 C4 C3 120.96(14)
C0AA C4 C8 118.41(15)
C0AA C4 C3 120.63(14)
C21 C20 C19 120.45(13)
C25 C20 C19 120.03(14)
C25 C20 C21 119.50(14)
C15 C32 H32 119.5
C16 C32 C15 121.09(15)
C16 C32 H32 119.5
C24 C23 H23 120.6
C24 C23 C22 118.82(14)
C22 C23 H23 120.6
C17 C30 H30 120.2
C17 C30 C16 119.56(14)
C16 C30 H30 120.2
C4 C8 H8 119.8
C7 C8 C4 120.41(15)
C7 C8 H8 119.8
C24 C25 C20 118.61(14)
C24 C25 H25 120.7
C20 C25 H25 120.7
C9 C14 H14 119.7
C13 C14 C9 120.67(15)
C13 C14 H14 119.7
C32 C16 C30 120.15(15)
C32 C16 H16 119.9
C30 C16 H16 119.9
N1 C2 C1 107.37(11)
N1 C2 H2A 109.5
N1 C2 C3 108.61(11)
C1 C2 H2A 109.5
C3 C2 C1 112.42(12)
C3 C2 H2A 109.5
C21 C22 H22 119.7
C23 C22 C21 120.62(15)
C23 C22 H22 119.7
C4 C0AA H0AA 119.5
C5 C0AA C4 120.98(16)
C5 C0AA H0AA 119.5
C4 C3 C2 113.29(12)
C4 C3 H3A 108.9
C4 C3 H3B 108.9
C2 C3 H3A 108.9
C2 C3 H3B 108.9
H3A C3 H3B 107.7
C8 C7 H7 119.8
C6 C7 C8 120.46(15)
C6 C7 H7 119.8
C13 C12 H12 120.2
C13 C12 C11 119.53(16)
C11 C12 H12 120.2
C14 C13 H13 119.9
C12 C13 C14 120.14(16)
C12 C13 H13 119.9
C9 C10 H10 119.9
C11 C10 C9 120.26(16)
C11 C10 H10 119.9
C7 C6 H6 120.2
C5 C6 C7 119.52(15)
C5 C6 H6 120.2
C0AA C5 H5 119.9
C6 C5 C0AA 120.23(16)
C6 C5 H5 119.9
C12 C11 C10 120.63(17)
C12 C11 H11 119.7
C10 C11 H11 119.7

loop_
_geom_bond_atom_site_label_1
_geom_bond_atom_site_label_2
_geom_bond_distance
F1 C24 1.3717(18)
O1 C1 1.4377(18)
O1 H1 0.84(3)
O2 C21 1.3492(19)
O2 H2 0.97(3)
N1 C19 1.274(2)
N1 C2 1.4534(19)
C19 H19 0.9300
C19 C20 1.459(2)
C24 C23 1.376(2)
C24 C25 1.374(2)
C15 C1 1.532(2)
C15 C18 1.391(2)
C15 C32 1.400(2)
C9 C1 1.527(2)
C9 C14 1.392(2)
C9 C10 1.392(2)
C21 C20 1.412(2)
C21 C22 1.397(2)
C1 C2 1.569(2)
C18 H18 0.9300
C18 C17 1.393(2)
C17 H17 0.9300
C17 C30 1.383(2)
C4 C8 1.397(2)
C4 C0AA 1.392(2)
C4 C3 1.511(2)
C20 C25 1.400(2)
C32 H32 0.9300
C32 C16 1.382(2)
C23 H23 0.9300
C23 C22 1.379(2)
C30 H30 0.9300
C30 C16 1.389(2)
C8 H8 0.9300
C8 C7 1.388(2)
C25 H25 0.9300
C14 H14 0.9300
C14 C13 1.388(2)
C16 H16 0.9300
C2 H2A 0.9800
C2 C3 1.540(2)
C22 H22 0.9300
C0AA H0AA 0.9300
C0AA C5 1.387(2)
C3 H3A 0.9700
C3 H3B 0.9700
C7 H7 0.9300
C7 C6 1.387(3)
C12 H12 0.9300
C12 C13 1.382(3)
C12 C11 1.383(3)
C13 H13 0.9300
C10 H10 0.9300
C10 C11 1.385(3)
C6 H6 0.9300
C6 C5 1.380(3)
C5 H5 0.9300
C11 H11 0.9300

loop_
_geom_torsion_atom_site_label_1
_geom_torsion_atom_site_label_2
_geom_torsion_atom_site_label_3
_geom_torsion_atom_site_label_4
_geom_torsion
F1 C24 C23 C22 178.32(14)
F1 C24 C25 C20 -179.54(13)
O1 C1 C2 N1 -65.40(15)
O1 C1 C2 C3 53.99(15)
O2 C21 C20 C19 -3.4(2)
O2 C21 C20 C25 177.83(14)
O2 C21 C22 C23 -178.98(14)
N1 C19 C20 C21 2.1(2)
N1 C19 C20 C25 -179.20(14)
N1 C2 C3 C4 -62.97(16)
C19 N1 C2 C1 -110.28(14)
C19 N1 C2 C3 127.92(14)
C19 C20 C25 C24 -177.11(14)
C24 C23 C22 C21 0.7(2)
C15 C1 C2 N1 172.44(12)
C15 C1 C2 C3 -68.17(15)
C15 C18 C17 C30 0.7(2)
C15 C32 C16 C30 -0.2(2)
C9 C1 C2 N1 50.87(15)
C9 C1 C2 C3 170.26(12)
C9 C14 C13 C12 0.0(2)
C9 C10 C11 C12 0.2(3)
C21 C20 C25 C24 1.6(2)
C1 C15 C18 C17 -177.54(14)
C1 C15 C32 C16 177.57(14)
C1 C9 C14 C13 -176.38(14)
C1 C9 C10 C11 176.20(16)
C1 C2 C3 C4 178.37(12)
C18 C15 C1 O1 -144.62(14)
C18 C15 C1 C9 98.34(16)
C18 C15 C1 C2 -22.90(19)
C18 C15 C32 C16 0.8(2)
C18 C17 C30 C16 0.0(2)
C17 C30 C16 C32 -0.2(2)
C4 C8 C7 C6 0.2(2)
C4 C0AA C5 C6 -0.1(2)
C20 C21 C22 C23 2.1(2)
C32 C15 C1 O1 38.87(17)
C32 C15 C1 C9 -78.17(16)
C32 C15 C1 C2 160.59(13)
C32 C15 C18 C17 -1.0(2)
C23 C24 C25 C20 1.2(2)
C8 C4 C0AA C5 0.1(2)
C8 C4 C3 C2 88.32(17)
C8 C7 C6 C5 -0.2(2)
C25 C24 C23 C22 -2.5(2)
C14 C9 C1 O1 -172.18(13)
C14 C9 C1 C15 -53.69(17)
C14 C9 C1 C2 70.56(16)
C14 C9 C10 C11 0.1(2)
C2 N1 C19 C20 178.07(13)
C22 C21 C20 C19 175.49(14)
C22 C21 C20 C25 -3.2(2)
C0AA C4 C8 C7 -0.2(2)
C0AA C4 C3 C2 -91.19(16)
C3 C4 C8 C7 -179.71(14)
C3 C4 C0AA C5 179.64(15)
C7 C6 C5 C0AA 0.1(2)
C13 C12 C11 C10 -0.4(3)
C10 C9 C1 O1 11.74(19)
C10 C9 C1 C15 130.22(14)
C10 C9 C1 C2 -105.52(16)
C10 C9 C14 C13 -0.2(2)
C11 C12 C13 C14 0.3(3)
